data_7218648
loop_
_publ_author_name
'Remy, Tom'
'Gobechiya, Elena'
'Danaci, David'
'Peter, Sunil Adavanal'
'xiao, penny'
'Van Tendeloo, Leen'
'Couck, Sarah'
'Shang, Jin'
'Kirschhock, Christine E. A.'
'singh, ranjeet'
'Martens, Johan'
'Baron, Gino V.'
'Webley, Paul'
'Denayer, Joeri F. M.'

_publ_section_title
;
 Biogas upgrading through kinetic separation of carbon dioxide and methane
 over Rb- and Cs-ZK-5 zeolites
;
_journal_name_full 'RSC Adv.'
_journal_paper_doi 10.1039/C4RA12460J
_journal_year 2014
_chemical_formula_sum 'Al0.1 Cs0.1 O Si0.4'
_chemical_formula_weight 43.77
_space_group_IT_number 229
_symmetry_cell_setting cubic
_symmetry_space_group_name_Hall '-I 4 2 3'
_symmetry_space_group_name_H-M 'I m -3 m'
_audit_creation_method 'from EXP file using GSAS2CIF'
_cell_angle_alpha 90.0
_cell_angle_beta 90.0
_cell_angle_gamma 90.0
_cell_formula_units_Z 192
_cell_length_a 18.6698(7)
_cell_length_b 18.6698
_cell_length_c 18.6698
_cell_volume 6507.6(2)
_computing_structure_refinement GSAS
_pd_phase_name Cs-ZK-5.exp
_pd_proc_ls_prof_R_factor 0.0421
_pd_proc_ls_prof_wR_factor 0.0551
_refine_ls_goodness_of_fit_all 1.40
_refine_ls_matrix_type full
_refine_ls_number_parameters 47
_refine_ls_number_restraints 0
_refine_ls_shift/su_max 0.04
_refine_ls_shift/su_mean 0.01
_cod_data_source_file c4ra12460j2.cif
_cod_data_source_block Cs-ZK-5
_cod_depositor_comments
;
The following automatic conversions were performed:

'_geom_bond_publ_flag' value 'N' changed to 'n' according to
/usr/data/users/saulius/crontab/automatic-downloads/rss-feeds/RSC/lib/dictionaries/cif_core.dic
dictionary named 'cif_core.dic' version 2.4.2 from 2011-04-26 (24
times).

'_geom_angle_publ_flag' value 'N' changed to 'n' according
to
/usr/data/users/saulius/crontab/automatic-downloads/rss-feeds/RSC/lib/dictionaries/cif_core.dic
dictionary named 'cif_core.dic' version 2.4.2 from 2011-04-26 (6
times).

Automatic conversion script
Id: cif_fix_values 2827 2014-09-09 07:05:25Z andrius 
;
_cod_original_cell_volume 6507.6(8)
_cod_original_formula_sum 'Al0.10 Cs0.10 O Si0.40'
_cod_database_code 7218648

loop_
_symmetry_equiv_pos_site_id
_symmetry_equiv_pos_as_xyz
1 +x,+y,+z
2 +z,+x,+y
3 +y,+z,+x
4 +x,+y,-z
5 -z,+x,+y
6 +y,-z,+x
7 -z,+x,-y
8 -y,-z,+x
9 +y,-z,-x
10 -x,+y,-z
11 -z,-x,+y
12 +x,-y,-z
13 +y,+x,+z
14 +z,+y,+x
15 +x,+z,+y
16 +y,+x,-z
17 -z,+y,+x
18 +x,-z,+y
19 -z,+y,-x
20 -x,-z,+y
21 +x,-z,-y
22 -y,+x,-z
23 -z,-y,+x
24 +y,-x,-z
-1 -x,-y,-z
-2 -z,-x,-y
-3 -y,-z,-x
-4 -x,-y,+z
-5 +z,-x,-y
-6 -y,+z,-x
-7 +z,-x,+y
-8 +y,+z,-x
-9 -y,+z,+x
-10 +x,-y,+z
-11 +z,+x,-y
-12 -x,+y,+z
-13 -y,-x,-z
-14 -z,-y,-x
-15 -x,-z,-y
-16 -y,-x,+z
-17 +z,-y,-x
-18 -x,+z,-y
-19 +z,-y,+x
-20 +x,+z,-y
-21 -x,+z,+y
-22 +y,-x,+z
-23 +z,+y,-x
-24 -y,+x,+z
101 +x+1/2,+y+1/2,+z+1/2
102 +z+1/2,+x+1/2,+y+1/2
103 +y+1/2,+z+1/2,+x+1/2
104 +x+1/2,+y+1/2,-z+1/2
105 -z+1/2,+x+1/2,+y+1/2
106 +y+1/2,-z+1/2,+x+1/2
107 -z+1/2,+x+1/2,-y+1/2
108 -y+1/2,-z+1/2,+x+1/2
109 +y+1/2,-z+1/2,-x+1/2
110 -x+1/2,+y+1/2,-z+1/2
111 -z+1/2,-x+1/2,+y+1/2
112 +x+1/2,-y+1/2,-z+1/2
113 +y+1/2,+x+1/2,+z+1/2
114 +z+1/2,+y+1/2,+x+1/2
115 +x+1/2,+z+1/2,+y+1/2
116 +y+1/2,+x+1/2,-z+1/2
117 -z+1/2,+y+1/2,+x+1/2
118 +x+1/2,-z+1/2,+y+1/2
119 -z+1/2,+y+1/2,-x+1/2
120 -x+1/2,-z+1/2,+y+1/2
121 +x+1/2,-z+1/2,-y+1/2
122 -y+1/2,+x+1/2,-z+1/2
123 -z+1/2,-y+1/2,+x+1/2
124 +y+1/2,-x+1/2,-z+1/2
-101 -x+1/2,-y+1/2,-z+1/2
-102 -z+1/2,-x+1/2,-y+1/2
-103 -y+1/2,-z+1/2,-x+1/2
-104 -x+1/2,-y+1/2,+z+1/2
-105 +z+1/2,-x+1/2,-y+1/2
-106 -y+1/2,+z+1/2,-x+1/2
-107 +z+1/2,-x+1/2,+y+1/2
-108 +y+1/2,+z+1/2,-x+1/2
-109 -y+1/2,+z+1/2,+x+1/2
-110 +x+1/2,-y+1/2,+z+1/2
-111 +z+1/2,+x+1/2,-y+1/2
-112 -x+1/2,+y+1/2,+z+1/2
-113 -y+1/2,-x+1/2,-z+1/2
-114 -z+1/2,-y+1/2,-x+1/2
-115 -x+1/2,-z+1/2,-y+1/2
-116 -y+1/2,-x+1/2,+z+1/2
-117 +z+1/2,-y+1/2,-x+1/2
-118 -x+1/2,+z+1/2,-y+1/2
-119 +z+1/2,-y+1/2,+x+1/2
-120 +x+1/2,+z+1/2,-y+1/2
-121 -x+1/2,+z+1/2,+y+1/2
-122 +y+1/2,-x+1/2,+z+1/2
-123 +z+1/2,+y+1/2,-x+1/2
-124 -y+1/2,+x+1/2,+z+1/2

loop_
_atom_site_type_symbol
_atom_site_label
_atom_site_fract_x
_atom_site_fract_y
_atom_site_fract_z
_atom_site_occupancy
_atom_site_thermal_displace_type
_atom_site_U_iso_or_equiv
_atom_site_symmetry_multiplicity
Cs Cs1 0.0 0.28123(28) 0.5099(10) 0.1813(4) Uiso 0.0681(19) 48
Cs Cs2 0.0 0.0 0.32388(20) 0.9415(18) Uiso 0.1036(19) 12
Si SI1 0.08343(23) 0.19778(22) 0.31918(26) 0.7917 Uiso 0.0329(13) 96
Al AL1 0.08343(23) 0.19778(22) 0.31919(26) 0.2083 Uiso 0.0329(13) 96
O O1 0.1240(4) 0.1240(4) 0.3146(7) 1.0 Uiso 0.024(4) 48
O O2 0.2545(4) 0.2545(4) 0.4068(6) 1.0 Uiso 0.025(4) 48
O O3 0.0 0.1804(5) 0.3399(6) 1.0 Uiso 0.0128(13) 48
O O4 0.25 0.1126(4) 0.3874(4) 1.0 Uiso 0.034(13) 48

loop_
_atom_type_symbol
_atom_type_number_in_cell
Cs 20.0
Si 76.003
Al 19.997
O 192.0

loop_
_geom_angle_atom_site_label_1
_geom_angle_atom_site_label_2
_geom_angle_atom_site_label_3
_geom_angle
_geom_angle_site_symmetry_1
_geom_angle_site_symmetry_3
_geom_angle_publ_flag
O1 SI1 O2 111.9(7) 1_555 -102_444 n
O1 SI1 O3 107.3(6) 1_555 1_555 n
O1 SI1 O4 113.0(6) 1_555 13_555 n
O2 SI1 O3 114.2(6) -102_444 1_555 n
O2 SI1 O4 106.3(5) -102_444 13_555 n
O3 SI1 O4 104.0(6) 1_555 13_555 n

loop_
_geom_bond_atom_site_label_1
_geom_bond_atom_site_label_2
_geom_bond_distance
_geom_bond_site_symmetry_2
_geom_bond_publ_flag
Cs1 O3 3.689(20) 1_555 n
Cs1 O3 3.376(18) 4_556 n
Cs1 O3 3.078(11) 123_555 n
Cs1 O3 3.078(11) -117_344 n
Cs1 O4 3.162(17) 13_555 n
Cs1 O4 2.905(17) 16_556 n
Cs1 O4 2.905(17) 22_556 n
Cs1 O4 3.162(17) -24_555 n
Cs2 O1 3.277(10) 1_555 n
Cs2 O1 3.277(10) -4_555 n
Cs2 O1 3.277(10) -10_555 n
Cs2 O1 3.277(10) -12_555 n
Cs2 O3 3.382(10) 1_555 n
Cs2 O3 3.382(10) 13_555 n
Cs2 O3 3.382(10) -4_555 n
Cs2 O3 3.382(10) -16_555 n
SI1 O1 1.575(5) 1_555 n
SI1 O2 1.649(5) -102_444 n
SI1 O3 1.638(5) 1_555 n
SI1 O4 1.693(7) 13_555 n
AL1 O1 1.575(5) 1_555 n
AL1 O2 1.650(5) -102_444 n
AL1 O3 1.637(5) 1_555 n
AL1 O4 1.693(7) 13_555 n
